data_7038725
loop_
_publ_author_name
'Santhana Raj Prabhu, M.'
'Ugandhar, Uppara'
'Baskar, Viswanathan'

_publ_section_title
;
 In situ generated polysiloxanes stabilizing \m3-oxo bridged Sb3
 triangles.
;
_journal_issue 16
_journal_name_full 'Dalton transactions (Cambridge, England : 2003)'
_journal_page_first 6963
_journal_page_last 6967
_journal_paper_doi 10.1039/c5dt01590a
_journal_volume 45
_journal_year 2016
_chemical_formula_moiety 'C61 H106 N5 O17 Sb3 Si6'
_chemical_formula_sum 'C61 H106 N5 O17 Sb3 Si6'
_chemical_formula_weight 1715.29
_space_group_crystal_system triclinic
_space_group_IT_number 2
_space_group_name_Hall '-P 1'
_space_group_name_H-M_alt 'P -1'
_symmetry_space_group_name_Hall '-P 1'
_symmetry_space_group_name_H-M 'P -1'
_atom_sites_solution_hydrogens mixed
_audit_creation_method SHELXL-2014/7
_audit_update_record
;
2016-03-05 deposited with the CCDC.
2016-03-08 downloaded from the CCDC.
;
_cell_angle_alpha 100.4880(10)
_cell_angle_beta 91.0380(10)
_cell_angle_gamma 91.5180(10)
_cell_formula_units_Z 2
_cell_length_a 15.0752(12)
_cell_length_b 16.0739(13)
_cell_length_c 16.9080(14)
_cell_measurement_reflns_used 8043
_cell_measurement_temperature 100(2)
_cell_measurement_theta_max 27.97
_cell_measurement_theta_min 2.32
_cell_volume 4026.1(6)
_computing_cell_refinement 'Bruker SMART'
_computing_data_collection 'Bruker SMART'
_computing_data_reduction 'Bruker SAINT'
_computing_molecular_graphics 'Bruker SHELXTL'
_computing_publication_material 'Bruker SHELXTL'
_computing_structure_refinement 'SHELXL-2014/7 (Sheldrick, 2014)'
_computing_structure_solution 'SHELXS-97 (Sheldrick, 1990)'
_diffrn_ambient_temperature 100(2)
_diffrn_measured_fraction_theta_full 0.995
_diffrn_measured_fraction_theta_max 0.995
_diffrn_measurement_device_type 'CCD area detector'
_diffrn_measurement_method 'phi and omega scans'
_diffrn_radiation_type MoK\a
_diffrn_radiation_wavelength 0.71073
_diffrn_reflns_av_R_equivalents 0.0264
_diffrn_reflns_av_unetI/netI 0.0296
_diffrn_reflns_Laue_measured_fraction_full 0.995
_diffrn_reflns_Laue_measured_fraction_max 0.995
_diffrn_reflns_limit_h_max 17
_diffrn_reflns_limit_h_min -17
_diffrn_reflns_limit_k_max 19
_diffrn_reflns_limit_k_min -19
_diffrn_reflns_limit_l_max 20
_diffrn_reflns_limit_l_min -20
_diffrn_reflns_number 38923
_diffrn_reflns_point_group_measured_fraction_full 0.995
_diffrn_reflns_point_group_measured_fraction_max 0.995
_diffrn_reflns_theta_full 25.038
_diffrn_reflns_theta_max 25.038
_diffrn_reflns_theta_min 1.225
_diffrn_source 'fine-focus sealed tube'
_exptl_absorpt_coefficient_mu 1.149
_exptl_absorpt_correction_T_max 0.7391
_exptl_absorpt_correction_T_min 0.6824
_exptl_absorpt_correction_type multi-scan
_exptl_absorpt_process_details SADABS
_exptl_crystal_colour colourless
_exptl_crystal_density_diffrn 1.415
_exptl_crystal_description bolck
_exptl_crystal_F_000 1760
_exptl_crystal_size_max 0.250
_exptl_crystal_size_mid 0.180
_exptl_crystal_size_min 0.150
_refine_diff_density_max 0.886
_refine_diff_density_min -1.004
_refine_diff_density_rms 0.079
_refine_ls_extinction_method none
_refine_ls_goodness_of_fit_ref 1.041
_refine_ls_hydrogen_treatment mixed
_refine_ls_matrix_type full
_refine_ls_number_parameters 868
_refine_ls_number_reflns 14152
_refine_ls_number_restraints 46
_refine_ls_restrained_S_all 1.046
_refine_ls_R_factor_all 0.0313
_refine_ls_R_factor_gt 0.0279
_refine_ls_shift/su_max 0.002
_refine_ls_shift/su_mean 0.000
_refine_ls_structure_factor_coef Fsqd
_refine_ls_weighting_details 'w=1/[\s^2^(Fo^2^)+(0.0375P)^2^+3.1470P] where P=(Fo^2^+2Fc^2^)/3'
_refine_ls_weighting_scheme calc
_refine_ls_wR_factor_gt 0.0704
_refine_ls_wR_factor_ref 0.0725
_reflns_Friedel_coverage 0.000
_reflns_number_gt 12847
_reflns_number_total 14152
_reflns_threshold_expression 'I > 2\s(I)'
_cod_data_source_file c5dt01590a2.cif
_cod_data_source_block 4
_cod_depositor_comments
;Adding full bibliography for 7038722--7038725.cif.

The following automatic conversions were performed:

'_exptl_absorpt_correction_type' value 'multi-scans' was replaced
with the value 'multi-scan' as specified in the replacement file
'src/cod-tools/trunk/data/replacement-values/replacement_values.lst'.

Automatic conversion script
Id: cif_fix_values 5376 2017-05-30 11:51:03Z andrius 
;
_cod_database_code 7038725
_shelx_shelxl_version_number 2014/7
_shelx_space_group_comment
;
The symmetry employed for this shelxl refinement is uniquely defined
by the following loop, which should always be used as a source of
symmetry information in preference to the above space-group names.
They are only intended as comments.
;
_shelx_estimated_absorpt_t_min 0.762
_shelx_estimated_absorpt_t_max 0.846

loop_
_space_group_symop_operation_xyz
'x, y, z'
'-x, -y, -z'

loop_
_atom_site_label
_atom_site_type_symbol
_atom_site_fract_x
_atom_site_fract_y
_atom_site_fract_z
_atom_site_U_iso_or_equiv
_atom_site_adp_type
_atom_site_occupancy
_atom_site_site_symmetry_order
_atom_site_calc_flag
_atom_site_refinement_flags_posn
_atom_site_refinement_flags_adp
_atom_site_refinement_flags_occupancy
_atom_site_disorder_assembly
_atom_site_disorder_group
Sb2 Sb 0.03394(2) 0.25301(2) 0.33943(2) 0.01839(5) Uani 1 1 d . . . . .
Sb1 Sb 0.21976(2) 0.16073(2) 0.20238(2) 0.01839(5) Uani 1 1 d . . . . .
Sb3 Sb 0.22105(2) 0.30391(2) 0.40620(2) 0.01996(5) Uani 1 1 d . . . . .
Si3 Si 0.06209(5) 0.05012(4) 0.27991(4) 0.01922(15) Uani 1 1 d . . . . .
Si2 Si 0.17706(5) 0.02607(5) 0.42960(4) 0.02179(15) Uani 1 1 d . . . . .
Si5 Si 0.15082(5) 0.44983(5) 0.19535(5) 0.02713(17) Uani 1 1 d . . . . .
Si4 Si 0.31263(5) 0.35733(5) 0.24645(4) 0.02371(16) Uani 1 1 d . . . . .
Si6 Si 0.05129(5) 0.27592(5) 0.15207(4) 0.02157(15) Uani 1 1 d . . . . .
Si1 Si 0.32924(5) 0.12607(5) 0.36697(4) 0.02098(15) Uani 1 1 d . . . . .
O14 O 0.12238(12) 0.20216(12) 0.14292(10) 0.0253(4) Uani 1 1 d . . . . .
O16 O 0.14172(12) 0.06655(11) 0.22195(10) 0.0225(4) Uani 1 1 d . . . . .
O8 O 0.31266(12) 0.12736(11) 0.27310(10) 0.0229(4) Uani 1 1 d . . . . .
O2 O 0.10558(12) 0.36658(12) 0.38229(11) 0.0218(4) Uani 1 1 d . . . . .
O15 O 0.00422(11) 0.13498(11) 0.30736(10) 0.0214(4) Uani 1 1 d . . . . .
O1 O 0.10642(12) 0.24398(12) 0.44472(11) 0.0206(4) Uani 1 1 d . . . . .
O7 O 0.30022(12) 0.21595(12) 0.42140(10) 0.0238(4) Uani 1 1 d . . . . .
O17 O 0.10039(12) 0.02255(11) 0.36182(11) 0.0247(4) Uani 1 1 d . . . . .
O5 O 0.16431(11) 0.23136(11) 0.30518(10) 0.0183(4) Uani 1 1 d . . . . .
O6 O 0.00270(12) 0.28571(12) 0.23886(10) 0.0243(4) Uani 1 1 d . . . . .
O10 O 0.29159(12) 0.26364(11) 0.19756(11) 0.0252(4) Uani 1 1 d . . . . .
O18 O 0.27206(12) 0.04924(12) 0.39468(11) 0.0253(4) Uani 1 1 d . . . . .
O19 O 0.14973(12) 0.10401(11) 0.50157(11) 0.0246(4) Uani 1 1 d . . . . .
H19 H 0.1876 0.1094 0.5394 0.037 Uiso 1 1 calc R U . . .
O9 O 0.29524(12) 0.36365(12) 0.34295(11) 0.0275(4) Uani 1 1 d . . . . .
O12 O 0.10711(15) 0.47709(13) 0.28440(12) 0.0313(5) Uani 1 1 d . . . . .
O13 O 0.09776(14) 0.36718(12) 0.14649(11) 0.0315(5) Uani 1 1 d . . . . .
O11 O 0.25110(14) 0.42508(12) 0.21305(12) 0.0322(5) Uani 1 1 d . . . . .
C15 C -0.07691(19) 0.34349(18) 0.47608(17) 0.0286(6) Uani 1 1 d . . . . .
H15 H -0.0208 0.3605 0.5010 0.034 Uiso 1 1 calc R U . . .
C20 C 0.18386(19) 0.43787(17) 0.55295(16) 0.0280(6) Uani 1 1 d . . . . .
H20 H 0.1353 0.4505 0.5210 0.034 Uiso 1 1 calc R U . . .
C1 C 0.27275(17) 0.09239(16) 0.09705(15) 0.0216(5) Uani 1 1 d . . . . .
C19 C 0.24320(18) 0.37670(17) 0.52119(16) 0.0244(6) Uani 1 1 d . . . . .
C22 C 0.1958(2) 0.48036(19) 0.63141(17) 0.0320(7) Uani 1 1 d . . . . .
H22 H 0.1551 0.5223 0.6529 0.038 Uiso 1 1 calc R U . . .
C21 C 0.3150(2) 0.35919(18) 0.56753(17) 0.0307(6) Uani 1 1 d . . . . .
H21 H 0.3563 0.3181 0.5456 0.037 Uiso 1 1 calc R U . . .
C2 C 0.21705(18) 0.04225(18) 0.04040(17) 0.0276(6) Uani 1 1 d . . . . .
H2A H 0.1555 0.0372 0.0505 0.033 Uiso 1 1 calc R U . . .
C10 C -0.08164(17) 0.29306(16) 0.40014(16) 0.0227(6) Uani 1 1 d . . . . .
C36 C -0.01561(17) -0.03761(16) 0.23143(16) 0.0228(6) Uani 1 1 d . . . . .
C6 C 0.36171(19) 0.09913(19) 0.08083(17) 0.0312(7) Uani 1 1 d . . . . .
H6 H 0.4007 0.1328 0.1193 0.037 Uiso 1 1 calc R U . . .
C4 C 0.33961(19) 0.00619(19) -0.04820(17) 0.0300(6) Uani 1 1 d . . . . .
C32 C 0.18256(19) -0.07682(17) 0.46454(17) 0.0275(6) Uani 1 1 d . . . . .
C34 C 0.0894(2) -0.10272(19) 0.48897(19) 0.0349(7) Uani 1 1 d . . . . .
H34A H 0.0685 -0.0592 0.5324 0.052 Uiso 1 1 calc R U . . .
H34B H 0.0485 -0.1085 0.4425 0.052 Uiso 1 1 calc R U . . .
H34C H 0.0921 -0.1569 0.5076 0.052 Uiso 1 1 calc R U . . .
C11 C -0.16340(19) 0.26837(19) 0.36421(18) 0.0304(6) Uani 1 1 d . . . . .
H11 H -0.1674 0.2335 0.3124 0.036 Uiso 1 1 calc R U . . .
C38 C 0.0303(2) -0.12283(18) 0.21992(19) 0.0325(7) Uani 1 1 d . . . . .
H38A H 0.0520 -0.1331 0.2722 0.049 Uiso 1 1 calc R U . . .
H38B H -0.0122 -0.1682 0.1963 0.049 Uiso 1 1 calc R U . . .
H38C H 0.0804 -0.1216 0.1839 0.049 Uiso 1 1 calc R U . . .
C23 C 0.3257(2) 0.4023(2) 0.64603(18) 0.0355(7) Uani 1 1 d . . . . .
H23 H 0.3748 0.3902 0.6777 0.043 Uiso 1 1 calc R U . . .
C37 C -0.09528(19) -0.04189(18) 0.28647(18) 0.0310(6) Uani 1 1 d . . . . .
H37A H -0.0742 -0.0522 0.3389 0.047 Uiso 1 1 calc R U . . .
H37B H -0.1260 0.0119 0.2937 0.047 Uiso 1 1 calc R U . . .
H37C H -0.1363 -0.0880 0.2618 0.047 Uiso 1 1 calc R U . . .
C5 C 0.39475(19) 0.0572(2) 0.00872(18) 0.0349(7) Uani 1 1 d . . . . .
H5 H 0.4560 0.0634 -0.0019 0.042 Uiso 1 1 calc R U . . .
C14 C -0.1538(2) 0.3689(2) 0.51544(18) 0.0351(7) Uani 1 1 d . . . . .
H14 H -0.1497 0.4028 0.5677 0.042 Uiso 1 1 calc R U . . .
C24 C 0.2665(2) 0.4627(2) 0.67953(18) 0.0348(7) Uani 1 1 d . . . . .
C3 C 0.25063(19) -0.00040(19) -0.03056(17) 0.0305(6) Uani 1 1 d . . . . .
H3 H 0.2117 -0.0352 -0.0682 0.037 Uiso 1 1 calc R U . . .
C35 C 0.2150(2) -0.1450(2) 0.3967(2) 0.0426(8) Uani 1 1 d . . . . .
H35A H 0.2743 -0.1287 0.3809 0.064 Uiso 1 1 calc R U . . .
H35B H 0.2175 -0.1991 0.4154 0.064 Uiso 1 1 calc R U . . .
H35C H 0.1739 -0.1508 0.3502 0.064 Uiso 1 1 calc R U . . .
C48 C -0.03114(18) 0.25341(18) 0.06654(16) 0.0272(6) Uani 1 1 d . . . . .
C28 C 0.44772(18) 0.1052(2) 0.39021(17) 0.0298(6) Uani 1 1 d . . . . .
C51 C 0.0179(2) 0.2533(2) -0.01223(16) 0.0339(7) Uani 1 1 d . . . . .
H51A H 0.0478 0.3085 -0.0105 0.051 Uiso 1 1 calc R U . . .
H51B H 0.0620 0.2090 -0.0189 0.051 Uiso 1 1 calc R U . . .
H51C H -0.0247 0.2423 -0.0576 0.051 Uiso 1 1 calc R U . . .
C49 C -0.1003(2) 0.3222(2) 0.0759(2) 0.0441(8) Uani 1 1 d . . . . .
H49A H -0.0705 0.3776 0.0781 0.066 Uiso 1 1 calc R U . . .
H49B H -0.1421 0.3111 0.0299 0.066 Uiso 1 1 calc R U . . .
H49C H -0.1325 0.3221 0.1257 0.066 Uiso 1 1 calc R U . . .
C39 C -0.0495(2) -0.0215(2) 0.15008(17) 0.0340(7) Uani 1 1 d . . . . .
H39A H -0.0789 0.0330 0.1575 0.051 Uiso 1 1 calc R U . . .
H39B H 0.0005 -0.0203 0.1141 0.051 Uiso 1 1 calc R U . . .
H39C H -0.0920 -0.0668 0.1265 0.051 Uiso 1 1 calc R U . . .
C46 C 0.1990(3) 0.5061(2) 0.0571(2) 0.0491(9) Uani 1 1 d . . . . .
H46A H 0.1688 0.4549 0.0272 0.074 Uiso 1 1 calc R U . . .
H46B H 0.1990 0.5505 0.0244 0.074 Uiso 1 1 calc R U . . .
H46C H 0.2603 0.4934 0.0698 0.074 Uiso 1 1 calc R U . . .
C29 C 0.4695(2) 0.0157(2) 0.34772(19) 0.0412(8) Uani 1 1 d . . . . .
H29A H 0.4285 -0.0255 0.3649 0.062 Uiso 1 1 calc R U . . .
H29B H 0.4635 0.0120 0.2894 0.062 Uiso 1 1 calc R U . . .
H29C H 0.5306 0.0034 0.3617 0.062 Uiso 1 1 calc R U . . .
C13 C -0.2400(2) 0.2953(2) 0.4050(2) 0.0406(8) Uani 1 1 d . . . . .
H13 H -0.2963 0.2781 0.3804 0.049 Uiso 1 1 calc R U . . .
C31 C 0.4593(2) 0.1110(2) 0.48197(18) 0.0433(8) Uani 1 1 d . . . . .
H31A H 0.4182 0.0704 0.5000 0.065 Uiso 1 1 calc R U . . .
H31B H 0.5204 0.0979 0.4948 0.065 Uiso 1 1 calc R U . . .
H31C H 0.4465 0.1685 0.5094 0.065 Uiso 1 1 calc R U . . .
C40 C 0.4296(2) 0.3918(2) 0.2321(2) 0.0474(6) Uani 1 1 d D . . . .
C45 C 0.1968(2) 0.6162(2) 0.1827(2) 0.0447(8) Uani 1 1 d . . . . .
H45A H 0.1655 0.6354 0.2327 0.067 Uiso 1 1 calc R U . . .
H45B H 0.2582 0.6036 0.1955 0.067 Uiso 1 1 calc R U . . .
H45C H 0.1969 0.6608 0.1502 0.067 Uiso 1 1 calc R U . . .
C44 C 0.1501(2) 0.53655(19) 0.13573(18) 0.0345(7) Uani 1 1 d . . . . .
C25 C 0.2770(2) 0.5065(2) 0.76692(18) 0.0440(8) Uani 1 1 d . . . . .
H25 H 0.3371 0.4936 0.7867 0.053 Uiso 1 1 calc R U . . .
C27 C 0.2716(2) 0.6016(2) 0.7765(2) 0.0534(10) Uani 1 1 d . . . . .
H27A H 0.3164 0.6229 0.7433 0.080 Uiso 1 1 calc R U . . .
H27B H 0.2124 0.6161 0.7594 0.080 Uiso 1 1 calc R U . . .
H27C H 0.2825 0.6275 0.8331 0.080 Uiso 1 1 calc R U . . .
C47 C 0.0542(2) 0.5561(2) 0.1142(2) 0.0431(8) Uani 1 1 d . . . . .
H47A H 0.0245 0.5048 0.0840 0.065 Uiso 1 1 calc R U . . .
H47B H 0.0221 0.5758 0.1637 0.065 Uiso 1 1 calc R U . . .
H47C H 0.0549 0.6003 0.0812 0.065 Uiso 1 1 calc R U . . .
C7 C 0.3752(2) -0.0413(2) -0.12631(18) 0.0417(8) Uani 1 1 d . . . . .
H7 H 0.4385 -0.0226 -0.1298 0.050 Uiso 1 1 calc R U . . .
C33 C 0.2470(2) -0.0690(2) 0.53740(19) 0.0358(7) Uani 1 1 d . . . . .
H33A H 0.2266 -0.0255 0.5811 0.054 Uiso 1 1 calc R U . . .
H33B H 0.2488 -0.1234 0.5557 0.054 Uiso 1 1 calc R U . . .
H33C H 0.3065 -0.0532 0.5218 0.054 Uiso 1 1 calc R U . . .
C12 C -0.2363(2) 0.3464(2) 0.48066(19) 0.0412(8) Uani 1 1 d D . . . .
C17 C -0.3833(2) 0.4166(3) 0.4766(2) 0.0478(9) Uani 1 1 d D . . . .
H17A H -0.4438 0.4201 0.4969 0.072 Uiso 0.33 1 calc R U P A 1
H17B H -0.3528 0.4721 0.4914 0.072 Uiso 0.33 1 calc R U P A 1
H17C H -0.3855 0.3997 0.4179 0.072 Uiso 0.33 1 calc R U P A 1
C16B C -0.3310(7) 0.3487(7) 0.5149(6) 0.0375(12) Uani 0.33 1 d D . P B 1
H16B H -0.3613 0.2918 0.5001 0.045 Uiso 0.33 1 calc R U P B 1
C8 C 0.3248(3) -0.0205(3) -0.1989(2) 0.0691(13) Uani 1 1 d . . . . .
H8A H 0.3492 -0.0521 -0.2484 0.104 Uiso 1 1 calc R U . . .
H8B H 0.2619 -0.0364 -0.1960 0.104 Uiso 1 1 calc R U . . .
H8C H 0.3308 0.0403 -0.1989 0.104 Uiso 1 1 calc R U . . .
C9 C 0.3731(3) -0.1363(3) -0.1269(3) 0.0629(11) Uani 1 1 d . . . . .
H9A H 0.3963 -0.1659 -0.1779 0.094 Uiso 1 1 calc R U . . .
H9B H 0.4098 -0.1481 -0.0821 0.094 Uiso 1 1 calc R U . . .
H9C H 0.3118 -0.1560 -0.1213 0.094 Uiso 1 1 calc R U . . .
C26 C 0.2086(3) 0.4711(3) 0.8175(2) 0.0640(11) Uani 1 1 d . . . . .
H26A H 0.2134 0.4095 0.8103 0.096 Uiso 1 1 calc R U . . .
H26B H 0.2190 0.4961 0.8743 0.096 Uiso 1 1 calc R U . . .
H26C H 0.1490 0.4847 0.8006 0.096 Uiso 1 1 calc R U . . .
N1 N 0.28060(18) 0.15084(18) 0.62636(16) 0.0394(6) Uani 1 1 d . . . . .
C54 C 0.3356(2) 0.1725(2) 0.6719(2) 0.0449(8) Uani 1 1 d . . . . .
C52 C 0.2403(3) 0.2507(2) -0.0945(2) 0.0482(9) Uani 1 1 d . . . . .
N2 N 0.2153(3) 0.2387(3) -0.1588(2) 0.0782(11) Uani 1 1 d . . . . .
C53 C 0.2716(3) 0.2669(3) -0.0117(2) 0.0559(10) Uani 1 1 d . . . . .
H53A H 0.2982 0.3241 0.0015 0.084 Uiso 1 1 calc R U . . .
H53B H 0.3162 0.2256 -0.0042 0.084 Uiso 1 1 calc R U . . .
H53C H 0.2217 0.2619 0.0236 0.084 Uiso 1 1 calc R U . . .
C55 C 0.4075(3) 0.2024(3) 0.7307(3) 0.0793(14) Uani 1 1 d . . . . .
H55A H 0.4616 0.2127 0.7023 0.119 Uiso 1 1 calc R U . . .
H55B H 0.4183 0.1593 0.7637 0.119 Uiso 1 1 calc R U . . .
H55C H 0.3906 0.2550 0.7653 0.119 Uiso 1 1 calc R U . . .
C50 C -0.0771(2) 0.1677(2) 0.0632(2) 0.0452(8) Uani 1 1 d . . . . .
H50A H -0.0327 0.1237 0.0572 0.068 Uiso 1 1 calc R U . . .
H50B H -0.1093 0.1676 0.1129 0.068 Uiso 1 1 calc R U . . .
H50C H -0.1189 0.1566 0.0172 0.068 Uiso 1 1 calc R U . . .
C30 C 0.5118(2) 0.1684(2) 0.3631(2) 0.0486(9) Uani 1 1 d . . . . .
H30A H 0.4982 0.2258 0.3901 0.073 Uiso 1 1 calc R U . . .
H30B H 0.5728 0.1558 0.3771 0.073 Uiso 1 1 calc R U . . .
H30C H 0.5057 0.1645 0.3047 0.073 Uiso 1 1 calc R U . . .
C43 C 0.4485(3) 0.3863(3) 0.1433(3) 0.0474(6) Uani 0.75 1 d D . P C 1
H43A H 0.4354 0.3285 0.1146 0.071 Uiso 0.75 1 calc R U P C 1
H43B H 0.4111 0.4258 0.1211 0.071 Uiso 0.75 1 calc R U P C 1
H43C H 0.5111 0.4011 0.1371 0.071 Uiso 0.75 1 calc R U P C 1
C42 C 0.4285(9) 0.4688(8) 0.1886(8) 0.0474(6) Uani 0.25 1 d D U P C 2
H42A H 0.3956 0.4532 0.1373 0.071 Uiso 0.25 1 calc R U P C 2
H42B H 0.3996 0.5160 0.2225 0.071 Uiso 0.25 1 calc R U P C 2
H42C H 0.4895 0.4859 0.1786 0.071 Uiso 0.25 1 calc R U P C 2
C42A C 0.4491(4) 0.4796(4) 0.2775(4) 0.081(2) Uani 0.75 1 d D U P C 1
H42D H 0.4365 0.4820 0.3345 0.121 Uiso 0.75 1 calc R U P C 1
H42E H 0.5117 0.4948 0.2718 0.121 Uiso 0.75 1 calc R U P C 1
H42F H 0.4117 0.5195 0.2558 0.121 Uiso 0.75 1 calc R U P C 1
C41 C 0.4786(8) 0.4100(10) 0.3113(7) 0.0474(6) Uani 0.25 1 d D U P C 2
H41A H 0.4492 0.4550 0.3475 0.071 Uiso 0.25 1 calc R U P C 2
H41B H 0.4790 0.3587 0.3350 0.071 Uiso 0.25 1 calc R U P C 2
H41C H 0.5398 0.4283 0.3032 0.071 Uiso 0.25 1 calc R U P C 2
C41A C 0.4922(3) 0.3266(3) 0.2625(3) 0.0474(6) Uani 0.75 1 d D U P C 1
H41D H 0.4785 0.2696 0.2321 0.071 Uiso 0.75 1 calc R U P C 1
H41E H 0.5543 0.3422 0.2544 0.071 Uiso 0.75 1 calc R U P C 1
H41F H 0.4829 0.3275 0.3198 0.071 Uiso 0.75 1 calc R U P C 1
N3 N 0.0062(2) 0.61790(19) 0.32269(17) 0.0486(7) Uani 1 1 d . . . . .
C57 C -0.1092(2) 0.7354(2) 0.33978(19) 0.0372(7) Uani 1 1 d . . . . .
H57A H -0.1302 0.7439 0.2867 0.056 Uiso 1 1 calc R U . . .
H57B H -0.0820 0.7884 0.3693 0.056 Uiso 1 1 calc R U . . .
H57C H -0.1593 0.7184 0.3699 0.056 Uiso 1 1 calc R U . . .
C56 C -0.0443(2) 0.6703(2) 0.33014(18) 0.0361(7) Uani 1 1 d . . . . .
C58 C 0.2927(3) -0.0955(3) 0.1799(3) 0.0631(11) Uani 1 1 d . . . . .
H58A H 0.2541 -0.0923 0.1348 0.095 Uiso 0.8 1 d R U P D 1
H58B H 0.2660 -0.1325 0.2120 0.095 Uiso 0.8 1 d R U P D 1
H58C H 0.3018 -0.0401 0.2120 0.095 Uiso 0.8 1 d R U P D 1
H58D H 0.2849 -0.0983 0.1230 0.095 Uiso 0.2 1 d R U P E 2
H58E H 0.2358 -0.1008 0.2035 0.095 Uiso 0.2 1 d R U P E 2
H58F H 0.3206 -0.0422 0.2035 0.095 Uiso 0.2 1 d R U P E 2
C59 C 0.3764(4) -0.1278(4) 0.1513(3) 0.0614(13) Uani 0.8 1 d . . P F 1
N4 N 0.4441(4) -0.1514(4) 0.1305(4) 0.0983(18) Uani 0.8 1 d . . P F 1
C18B C -0.3599(3) 0.3220(3) 0.5719(3) 0.0475(14) Uani 0.67 1 d D U P B 2
H18A H -0.3748 0.2703 0.5329 0.071 Uiso 0.67 1 calc R U P B 2
H18B H -0.4142 0.3447 0.5974 0.071 Uiso 0.67 1 calc R U P B 2
H18C H -0.3187 0.3089 0.6131 0.071 Uiso 0.67 1 calc R U P B 2
C61 C 0.4880(6) 0.3930(5) -0.0663(5) 0.124(3) Uani 1 1 d . . . . .
N5 N 0.4177(5) 0.4140(7) -0.0811(5) 0.197(4) Uani 1 1 d . . . . .
C60 C 0.5769(5) 0.3709(5) -0.0395(5) 0.142(3) Uani 1 1 d . . . . .
H60A H 0.5984 0.4143 0.0057 0.213 Uiso 1 1 calc R U . . .
H60B H 0.6181 0.3680 -0.0840 0.213 Uiso 1 1 calc R U . . .
H60C H 0.5731 0.3159 -0.0224 0.213 Uiso 1 1 calc R U . . .
C0AA C 0.4761(11) 0.3223(10) 0.1773(11) 0.081(2) Uani 0.25 1 d D . P C 2
H0AA H 0.4447 0.3096 0.1250 0.121 Uiso 0.25 1 calc R U P C 2
H0AB H 0.5373 0.3410 0.1698 0.121 Uiso 0.25 1 calc R U P C 2
H0AC H 0.4765 0.2714 0.2015 0.121 Uiso 0.25 1 calc R U P C 2
C16A C -0.3160(3) 0.3882(3) 0.5283(3) 0.0375(12) Uani 0.67 1 d D . P B 2
H16A H -0.2936 0.4377 0.5691 0.045 Uiso 0.67 1 calc R U P B 2
C18A C -0.3187(8) 0.3736(8) 0.6087(6) 0.050(3) Uiso 0.33 1 d D . P B 1
H18D H -0.2863 0.3295 0.6290 0.075 Uiso 0.33 1 calc R U P B 1
H18E H -0.3770 0.3794 0.6334 0.075 Uiso 0.33 1 calc R U P B 1
H18F H -0.2851 0.4275 0.6223 0.075 Uiso 0.33 1 calc R U P B 1
C1AA C 0.3460(14) -0.1612(14) 0.1938(13) 0.057(5) Uiso 0.2 1 d . . P F 2
N0AA N 0.3872(18) -0.2164(18) 0.2027(17) 0.112(8) Uiso 0.2 1 d . . P F 2
H17D H -0.362(7) 0.458(7) 0.446(6) 0.168 Uiso 0.67 1 d . U P G 2
H17E H -0.400(7) 0.358(7) 0.440(6) 0.168 Uiso 0.67 1 d . U P H 2
H17F H -0.431(7) 0.450(7) 0.513(6) 0.168 Uiso 0.67 1 d . U P I 2
H1 H 0.113(2) 0.203(2) 0.461(2) 0.042(11) Uiso 1 1 d . . . . .
H12 H 0.068(3) 0.517(3) 0.292(3) 0.102(18) Uiso 1 1 d . . . . .
H2 H 0.107(2) 0.405(2) 0.356(2) 0.055(12) Uiso 1 1 d . . . . .

loop_
_atom_site_aniso_label
_atom_site_aniso_U_11
_atom_site_aniso_U_22
_atom_site_aniso_U_33
_atom_site_aniso_U_23
_atom_site_aniso_U_13
_atom_site_aniso_U_12
Sb2 0.02055(9) 0.01948(9) 0.01611(9) 0.00531(7) 0.00120(7) 0.00382(7)
Sb1 0.01934(9) 0.02096(9) 0.01534(9) 0.00427(7) 0.00124(7) 0.00208(7)
Sb3 0.02251(10) 0.02141(10) 0.01615(9) 0.00401(7) 0.00094(7) -0.00025(7)
Si3 0.0200(3) 0.0195(4) 0.0187(3) 0.0048(3) 0.0002(3) 0.0015(3)
Si2 0.0228(4) 0.0236(4) 0.0210(4) 0.0086(3) 0.0011(3) 0.0043(3)
Si5 0.0375(4) 0.0229(4) 0.0226(4) 0.0081(3) 0.0023(3) 0.0014(3)
Si4 0.0270(4) 0.0246(4) 0.0202(4) 0.0066(3) 0.0011(3) -0.0030(3)
Si6 0.0255(4) 0.0236(4) 0.0166(3) 0.0057(3) 0.0000(3) 0.0044(3)
Si1 0.0187(4) 0.0266(4) 0.0184(4) 0.0058(3) 0.0004(3) 0.0032(3)
O14 0.0277(10) 0.0316(11) 0.0165(9) 0.0031(8) -0.0012(8) 0.0101(8)
O16 0.0244(10) 0.0209(9) 0.0217(9) 0.0019(7) 0.0052(7) 0.0000(7)
O8 0.0217(9) 0.0291(10) 0.0185(9) 0.0050(8) -0.0007(7) 0.0056(8)
O2 0.0285(10) 0.0190(9) 0.0191(9) 0.0068(8) 0.0020(8) 0.0026(8)
O15 0.0210(9) 0.0186(9) 0.0242(9) 0.0028(7) 0.0006(7) 0.0019(7)
O1 0.0239(10) 0.0213(10) 0.0184(9) 0.0082(8) 0.0007(7) 0.0031(8)
O7 0.0243(10) 0.0279(10) 0.0196(9) 0.0045(8) -0.0023(7) 0.0041(8)
O17 0.0278(10) 0.0241(10) 0.0238(10) 0.0085(8) -0.0021(8) 0.0023(8)
O5 0.0185(9) 0.0219(9) 0.0142(8) 0.0021(7) 0.0008(7) 0.0018(7)
O6 0.0254(10) 0.0315(10) 0.0187(9) 0.0107(8) 0.0014(7) 0.0094(8)
O10 0.0287(10) 0.0227(10) 0.0247(10) 0.0057(8) 0.0080(8) -0.0022(8)
O18 0.0229(10) 0.0276(10) 0.0278(10) 0.0107(8) 0.0028(8) 0.0055(8)
O19 0.0256(10) 0.0284(10) 0.0216(9) 0.0085(8) -0.0004(8) 0.0047(8)
O9 0.0312(10) 0.0308(11) 0.0206(10) 0.0062(8) 0.0022(8) -0.0097(8)
O12 0.0450(13) 0.0265(11) 0.0243(10) 0.0092(8) 0.0029(9) 0.0069(9)
O13 0.0459(12) 0.0276(11) 0.0219(10) 0.0072(8) 0.0018(9) -0.0009(9)
O11 0.0400(12) 0.0275(11) 0.0313(11) 0.0109(9) 0.0038(9) 0.0018(9)
C15 0.0319(15) 0.0312(15) 0.0251(15) 0.0101(12) 0.0039(12) 0.0067(12)
C20 0.0328(15) 0.0270(15) 0.0238(14) 0.0037(12) 0.0023(12) -0.0022(12)
C1 0.0236(13) 0.0243(14) 0.0177(13) 0.0052(11) 0.0028(10) 0.0039(11)
C19 0.0294(15) 0.0248(14) 0.0190(13) 0.0046(11) 0.0015(11) -0.0037(11)
C22 0.0355(16) 0.0299(16) 0.0283(15) -0.0012(12) 0.0035(13) 0.0003(13)
C21 0.0351(16) 0.0305(16) 0.0256(15) 0.0021(12) -0.0003(12) 0.0027(12)
C2 0.0219(14) 0.0332(16) 0.0271(15) 0.0036(12) 0.0047(11) 0.0016(12)
C10 0.0242(14) 0.0227(14) 0.0243(14) 0.0109(11) 0.0062(11) 0.0067(11)
C36 0.0248(14) 0.0214(13) 0.0217(13) 0.0030(11) 0.0006(11) -0.0011(11)
C6 0.0256(15) 0.0415(17) 0.0237(15) -0.0009(13) -0.0015(12) 0.0016(13)
C4 0.0286(15) 0.0375(17) 0.0229(14) 0.0019(12) 0.0020(12) 0.0062(12)
C32 0.0327(15) 0.0248(14) 0.0279(15) 0.0118(12) 0.0021(12) 0.0067(12)
C34 0.0397(17) 0.0315(16) 0.0369(17) 0.0159(14) 0.0007(14) -0.0027(13)
C11 0.0287(15) 0.0336(16) 0.0304(16) 0.0096(13) 0.0020(12) 0.0024(12)
C38 0.0347(16) 0.0252(15) 0.0357(16) 0.0010(12) -0.0009(13) 0.0006(12)
C23 0.0382(17) 0.0399(18) 0.0269(16) 0.0026(13) -0.0064(13) 0.0019(14)
C37 0.0289(15) 0.0275(15) 0.0351(16) 0.0023(12) 0.0042(13) -0.0056(12)
C5 0.0220(14) 0.0495(19) 0.0316(16) 0.0020(14) 0.0052(12) 0.0046(13)
C14 0.0403(18) 0.0397(18) 0.0282(16) 0.0117(13) 0.0100(13) 0.0118(14)
C24 0.0404(17) 0.0373(17) 0.0252(15) 0.0023(13) 0.0017(13) -0.0012(14)
C3 0.0266(15) 0.0377(17) 0.0239(14) -0.0021(12) -0.0012(12) -0.0035(12)
C35 0.059(2) 0.0300(17) 0.0424(19) 0.0134(14) 0.0090(16) 0.0183(15)
C48 0.0285(15) 0.0323(15) 0.0220(14) 0.0079(12) -0.0036(11) 0.0069(12)
C28 0.0188(13) 0.0450(18) 0.0251(15) 0.0041(13) -0.0010(11) 0.0070(12)
C51 0.0403(17) 0.0414(18) 0.0196(14) 0.0042(13) -0.0017(12) 0.0057(14)
C49 0.0378(18) 0.063(2) 0.0355(18) 0.0164(16) -0.0014(14) 0.0224(16)
C39 0.0368(17) 0.0353(17) 0.0285(16) 0.0040(13) -0.0074(13) -0.0070(13)
C46 0.073(3) 0.044(2) 0.0360(18) 0.0214(16) 0.0146(17) 0.0059(18)
C29 0.0285(16) 0.058(2) 0.0357(17) 0.0029(15) -0.0023(13) 0.0193(15)
C13 0.0247(16) 0.057(2) 0.0451(19) 0.0231(17) 0.0010(14) -0.0010(14)
C31 0.0315(17) 0.066(2) 0.0310(17) 0.0028(16) -0.0066(13) 0.0186(16)
C40 0.0347(12) 0.0662(16) 0.0433(14) 0.0166(12) 0.0051(10) -0.0105(11)
C45 0.060(2) 0.0304(17) 0.048(2) 0.0179(15) 0.0047(17) -0.0042(15)
C44 0.0497(19) 0.0293(16) 0.0275(15) 0.0121(13) 0.0043(13) 0.0028(14)
C25 0.046(2) 0.057(2) 0.0236(16) -0.0058(15) -0.0022(14) 0.0088(16)
C27 0.049(2) 0.061(2) 0.040(2) -0.0194(17) 0.0016(16) -0.0013(18)
C47 0.059(2) 0.0382(18) 0.0361(18) 0.0174(15) -0.0023(16) 0.0064(16)
C7 0.0294(16) 0.062(2) 0.0282(16) -0.0072(15) 0.0069(13) 0.0071(15)
C33 0.0350(17) 0.0400(18) 0.0376(17) 0.0201(14) -0.0028(13) 0.0081(13)
C12 0.0393(18) 0.056(2) 0.0341(17) 0.0197(16) 0.0149(14) 0.0131(16)
C17 0.0317(18) 0.055(2) 0.059(2) 0.0139(18) 0.0147(16) 0.0134(16)
C16B 0.025(2) 0.044(4) 0.041(3) 0.001(3) 0.0086(19) -0.002(3)
C8 0.058(2) 0.123(4) 0.0239(18) 0.004(2) 0.0100(17) 0.023(2)
C9 0.052(2) 0.064(3) 0.062(3) -0.019(2) 0.0147(19) 0.0101(19)
C26 0.094(3) 0.068(3) 0.0258(18) -0.0027(17) 0.0094(19) -0.003(2)
N1 0.0389(15) 0.0473(17) 0.0315(14) 0.0053(12) -0.0012(13) 0.0070(13)
C54 0.0388(19) 0.053(2) 0.043(2) 0.0088(17) 0.0045(16) 0.0075(16)
C52 0.054(2) 0.049(2) 0.044(2) 0.0148(17) 0.0010(17) -0.0022(17)
N2 0.093(3) 0.093(3) 0.047(2) 0.011(2) -0.006(2) -0.012(2)
C53 0.058(2) 0.071(3) 0.044(2) 0.0230(19) -0.0046(18) 0.000(2)
C55 0.055(3) 0.099(4) 0.080(3) 0.011(3) -0.030(2) -0.007(2)
C50 0.047(2) 0.051(2) 0.0401(19) 0.0184(16) -0.0183(15) -0.0132(16)
C30 0.0252(16) 0.069(2) 0.047(2) 0.0006(18) 0.0054(15) -0.0082(16)
C43 0.0347(12) 0.0662(16) 0.0433(14) 0.0166(12) 0.0051(10) -0.0105(11)
C42 0.0347(12) 0.0662(16) 0.0433(14) 0.0166(12) 0.0051(10) -0.0105(11)
C42A 0.072(4) 0.095(4) 0.059(3) -0.024(3) 0.025(3) -0.056(3)
C41 0.0347(12) 0.0662(16) 0.0433(14) 0.0166(12) 0.0051(10) -0.0105(11)
C41A 0.0347(12) 0.0662(16) 0.0433(14) 0.0166(12) 0.0051(10) -0.0105(11)
N3 0.0561(19) 0.0530(18) 0.0390(16) 0.0111(14) 0.0083(14) 0.0215(15)
C57 0.0442(18) 0.0344(17) 0.0352(17) 0.0108(14) 0.0071(14) 0.0099(14)
C56 0.0433(18) 0.0406(18) 0.0257(15) 0.0087(13) 0.0040(13) 0.0044(15)
C58 0.063(3) 0.056(2) 0.073(3) 0.017(2) -0.002(2) 0.014(2)
C59 0.056(3) 0.068(3) 0.058(3) 0.007(3) -0.007(3) 0.010(3)
N4 0.081(4) 0.121(5) 0.091(4) 0.009(4) 0.008(3) 0.031(4)
C18B 0.039(3) 0.051(3) 0.061(3) 0.028(3) 0.034(3) 0.018(2)
C61 0.117(6) 0.143(6) 0.114(6) 0.038(5) 0.009(5) -0.057(5)
N5 0.121(6) 0.286(11) 0.218(9) 0.152(8) -0.044(6) -0.072(7)
C60 0.106(6) 0.159(7) 0.156(7) 0.013(6) 0.040(5) -0.003(5)
C0AA 0.072(4) 0.095(4) 0.059(3) -0.024(3) 0.025(3) -0.056(3)
C16A 0.025(2) 0.044(4) 0.041(3) 0.001(3) 0.0086(19) -0.002(3)

loop_
_atom_type_symbol
_atom_type_description
_atom_type_scat_dispersion_real
_atom_type_scat_dispersion_imag
_atom_type_scat_source
C C 0.0033 0.0016 'International Tables Vol C Tables 4.2.6.8 and 6.1.1.4'
H H 0.0000 0.0000 'International Tables Vol C Tables 4.2.6.8 and 6.1.1.4'
N N 0.0061 0.0033 'International Tables Vol C Tables 4.2.6.8 and 6.1.1.4'
O O 0.0106 0.0060 'International Tables Vol C Tables 4.2.6.8 and 6.1.1.4'
Si Si 0.0817 0.0704 'International Tables Vol C Tables 4.2.6.8 and 6.1.1.4'
Sb Sb -0.5866 1.5461 'International Tables Vol C Tables 4.2.6.8 and 6.1.1.4'

loop_
_geom_angle_atom_site_label_1
_geom_angle_atom_site_label_2
_geom_angle_atom_site_label_3
_geom_angle
O15 Sb2 O6 96.79(8)
O15 Sb2 O5 90.45(7)
O6 Sb2 O5 92.18(7)
O15 Sb2 C10 99.59(9)
O6 Sb2 C10 97.11(9)
O5 Sb2 C10 165.39(9)
O15 Sb2 O2 161.70(7)
O6 Sb2 O2 93.39(8)
O5 Sb2 O2 73.96(7)
C10 Sb2 O2 94.18(9)
O15 Sb2 O1 97.14(7)
O6 Sb2 O1 160.14(8)
O5 Sb2 O1 73.65(7)
C10 Sb2 O1 94.44(9)
O2 Sb2 O1 69.65(7)
O15 Sb2 Sb3 118.27(5)
O6 Sb2 Sb3 116.33(6)
O5 Sb2 Sb3 41.77(4)
C10 Sb2 Sb3 123.62(8)
O2 Sb2 Sb3 43.44(5)
O1 Sb2 Sb3 44.06(5)
O14 Sb1 O10 90.46(8)
O14 Sb1 O16 89.73(8)
O10 Sb1 O16 171.80(7)
O14 Sb1 O8 173.53(7)
O10 Sb1 O8 88.58(8)
O16 Sb1 O8 90.32(7)
O14 Sb1 O5 85.50(7)
O10 Sb1 O5 85.92(7)
O16 Sb1 O5 85.92(7)
O8 Sb1 O5 88.04(7)
O14 Sb1 C1 92.62(9)
O10 Sb1 C1 93.52(9)
O16 Sb1 C1 94.66(9)
O8 Sb1 C1 93.83(9)
O5 Sb1 C1 178.04(8)
O9 Sb3 O7 99.18(8)
O9 Sb3 O5 91.52(7)
O7 Sb3 O5 92.19(7)
O9 Sb3 C19 101.06(9)
O7 Sb3 C19 95.39(9)
O5 Sb3 C19 164.06(9)
O9 Sb3 O2 94.15(8)
O7 Sb3 O2 161.51(8)
O5 Sb3 O2 74.61(7)
C19 Sb3 O2 94.56(9)
O9 Sb3 O1 159.96(8)
O7 Sb3 O1 95.06(8)
O5 Sb3 O1 73.84(7)
C19 Sb3 O1 91.50(9)
O2 Sb3 O1 69.12(7)
O9 Sb3 Sb2 116.70(6)
O7 Sb3 Sb2 118.40(5)
O5 Sb3 Sb2 42.66(5)
C19 Sb3 Sb2 121.72(7)
O2 Sb3 Sb2 43.36(5)
O1 Sb3 Sb2 43.43(5)
O16 Si3 O17 110.91(10)
O16 Si3 O15 111.90(10)
O17 Si3 O15 107.11(10)
O16 Si3 C36 112.22(11)
O17 Si3 C36 106.25(11)
O15 Si3 C36 108.14(11)
O17 Si2 O18 110.20(10)
O17 Si2 O19 104.47(10)
O18 Si2 O19 109.03(10)
O17 Si2 C32 110.71(12)
O18 Si2 C32 109.75(11)
O19 Si2 C32 112.56(11)
O11 Si5 O13 108.94(11)
O11 Si5 O12 105.26(11)
O13 Si5 O12 109.15(11)
O11 Si5 C44 110.48(13)
O13 Si5 C44 110.03(12)
O12 Si5 C44 112.83(12)
O10 Si4 O11 110.66(11)
O10 Si4 O9 111.42(10)
O11 Si4 O9 108.54(11)
O10 Si4 C40 111.07(14)
O11 Si4 C40 105.60(14)
O9 Si4 C40 109.36(13)
O14 Si6 O13 111.73(11)
O14 Si6 O6 110.84(10)
O13 Si6 O6 107.58(10)
O14 Si6 C48 109.56(11)
O13 Si6 C48 105.53(12)
O6 Si6 C48 111.48(11)
O8 Si1 O18 111.11(10)
O8 Si1 O7 110.12(10)
O18 Si1 O7 108.66(10)
O8 Si1 C28 111.96(11)
O18 Si1 C28 104.83(12)
O7 Si1 C28 110.00(12)
Si6 O14 Sb1 141.09(11)
Si3 O16 Sb1 138.97(11)
Si1 O8 Sb1 138.61(11)
Sb2 O2 Sb3 93.20(7)
Si3 O15 Sb2 134.18(10)
Sb2 O1 Sb3 92.51(7)
Si1 O7 Sb3 135.21(11)
Si2 O17 Si3 150.60(13)
Sb3 O5 Sb2 95.57(7)
Sb3 O5 Sb1 131.79(8)
Sb2 O5 Sb1 132.64(8)
Si6 O6 Sb2 133.29(11)
Si4 O10 Sb1 141.54(11)
Si2 O18 Si1 142.80(12)
Si4 O9 Sb3 135.35(11)
Si5 O13 Si6 145.59(13)
Si5 O11 Si4 145.05(14)
C14 C15 C10 120.0(3)
C22 C20 C19 119.7(3)
C6 C1 C2 118.8(2)
C6 C1 Sb1 121.3(2)
C2 C1 Sb1 119.79(19)
C20 C19 C21 120.2(3)
C20 C19 Sb3 120.6(2)
C21 C19 Sb3 119.1(2)
C20 C22 C24 121.1(3)
C23 C21 C19 119.3(3)
C3 C2 C1 120.3(3)
C11 C10 C15 119.8(2)
C11 C10 Sb2 119.4(2)
C15 C10 Sb2 120.8(2)
C39 C36 C38 109.5(2)
C39 C36 C37 108.8(2)
C38 C36 C37 108.4(2)
C39 C36 Si3 110.49(18)
C38 C36 Si3 110.77(19)
C37 C36 Si3 108.74(18)
C1 C6 C5 120.6(3)
C3 C4 C5 117.5(3)
C3 C4 C7 120.9(3)
C5 C4 C7 121.6(3)
C35 C32 C34 109.2(3)
C35 C32 C33 109.0(2)
C34 C32 C33 109.3(2)
C35 C32 Si2 109.9(2)
C34 C32 Si2 109.18(19)
C33 C32 Si2 110.2(2)
C10 C11 C13 119.1(3)
C21 C23 C24 121.6(3)
C6 C5 C4 121.1(3)
C12 C14 C15 121.5(3)
C23 C24 C22 118.1(3)
C23 C24 C25 120.8(3)
C22 C24 C25 121.0(3)
C2 C3 C4 121.7(3)
C50 C48 C49 109.6(3)
C50 C48 C51 109.0(3)
C49 C48 C51 109.0(2)
C50 C48 Si6 110.77(19)
C49 C48 Si6 109.9(2)
C51 C48 Si6 108.63(19)
C30 C28 C29 109.0(3)
C30 C28 C31 108.9(3)
C29 C28 C31 109.1(3)
C30 C28 Si1 112.1(2)
C29 C28 Si1 109.1(2)
C31 C28 Si1 108.61(19)
C12 C13 C11 121.8(3)
C41 C40 C0AA 108.5(10)
C42A C40 C43 110.6(4)
C41 C40 C42 113.1(8)
C0AA C40 C42 106.6(10)
C42A C40 C41A 110.7(4)
C43 C40 C41A 105.9(3)
C41 C40 Si4 110.0(5)
C42A C40 Si4 111.0(3)
C0AA C40 Si4 110.0(6)
C43 C40 Si4 111.0(3)
C42 C40 Si4 108.7(5)
C41A C40 Si4 107.5(2)
C45 C44 C46 109.7(3)
C45 C44 C47 109.8(3)
C46 C44 C47 108.4(3)
C45 C44 Si5 110.5(2)
C46 C44 Si5 107.9(2)
C47 C44 Si5 110.4(2)
C27 C25 C26 111.1(3)
C27 C25 C24 112.1(3)
C26 C25 C24 110.1(3)
C4 C7 C9 110.7(3)
C4 C7 C8 111.4(3)
C9 C7 C8 111.3(3)
C14 C12 C13 117.7(3)
C14 C12 C16B 132.8(5)
C13 C12 C16B 107.9(5)
C14 C12 C16A 115.4(3)
C13 C12 C16A 126.7(3)
C12 C16B C18A 106.0(7)
C12 C16B C17 106.9(6)
C18A C16B C17 113.1(8)
N1 C54 C55 178.7(4)
N2 C52 C53 179.3(5)
N3 C56 C57 179.0(4)
N4 C59 C58 177.7(7)
N5 C61 C60 174.5(10)
C17 C16A C18B 108.3(4)
C17 C16A C12 113.0(4)
C18B C16A C12 108.0(4)
N0AA C1AA C58 177(3)

loop_
_geom_bond_atom_site_label_1
_geom_bond_atom_site_label_2
_geom_bond_distance
Sb2 O15 1.9147(17)
Sb2 O6 1.9234(17)
Sb2 O5 2.0793(16)
Sb2 C10 2.095(3)
Sb2 O2 2.1000(19)
Sb2 O1 2.1014(18)
Sb2 Sb3 3.0539(3)
Sb1 O14 1.9625(18)
Sb1 O10 1.9681(17)
Sb1 O16 1.9715(17)
Sb1 O8 1.9727(17)
Sb1 O5 2.0959(16)
Sb1 C1 2.098(3)
Sb3 O9 1.9176(18)
Sb3 O7 1.9236(18)
Sb3 O5 2.0440(16)
Sb3 C19 2.095(3)
Sb3 O2 2.1033(18)
Sb3 O1 2.1259(18)
Si3 O16 1.6098(18)
Si3 O17 1.6297(19)
Si3 O15 1.6384(18)
Si3 C36 1.868(3)
Si2 O17 1.6053(19)
Si2 O18 1.6189(19)
Si2 O19 1.6465(19)
Si2 C32 1.858(3)
Si5 O11 1.610(2)
Si5 O13 1.615(2)
Si5 O12 1.644(2)
Si5 C44 1.863(3)
Si4 O10 1.6012(19)
Si4 O11 1.620(2)
Si4 O9 1.6423(19)
Si4 C40 1.867(3)
Si6 O14 1.6077(19)
Si6 O13 1.628(2)
Si6 O6 1.6357(18)
Si6 C48 1.867(3)
Si1 O8 1.6062(18)
Si1 O18 1.6299(19)
Si1 O7 1.6400(19)
Si1 C28 1.874(3)
C15 C14 1.382(4)
C15 C10 1.388(4)
C20 C22 1.383(4)
C20 C19 1.388(4)
C1 C6 1.379(4)
C1 C2 1.388(4)
C19 C21 1.389(4)
C22 C24 1.396(4)
C21 C23 1.386(4)
C2 C3 1.381(4)
C10 C11 1.380(4)
C36 C39 1.527(4)
C36 C38 1.533(4)
C36 C37 1.540(4)
C6 C5 1.389(4)
C4 C3 1.385(4)
C4 C5 1.392(4)
C4 C7 1.515(4)
C32 C35 1.533(4)
C32 C34 1.539(4)
C32 C33 1.539(4)
C11 C13 1.394(4)
C23 C24 1.387(4)
C14 C12 1.376(5)
C24 C25 1.520(4)
C48 C50 1.516(4)
C48 C49 1.529(4)
C48 C51 1.535(4)
C28 C30 1.520(4)
C28 C29 1.533(4)
C28 C31 1.543(4)
C46 C44 1.538(4)
C13 C12 1.388(5)
C40 C41 1.495(11)
C40 C42A 1.498(6)
C40 C0AA 1.511(12)
C40 C43 1.519(5)
C40 C42 1.551(11)
C40 C41A 1.576(6)
C45 C44 1.526(4)
C44 C47 1.539(5)
C25 C27 1.513(5)
C25 C26 1.516(5)
C7 C9 1.524(5)
C7 C8 1.524(5)
C12 C16B 1.549(10)
C12 C16A 1.558(6)
C17 C16A 1.462(6)
C17 C16B 1.586(10)
C16B C18A 1.569(11)
N1 C54 1.125(4)
C54 C55 1.467(5)
C52 N2 1.126(5)
C52 C53 1.443(5)
N3 C56 1.142(4)
C57 C56 1.440(4)
C58 C1AA 1.39(2)
C58 C59 1.436(7)
C59 N4 1.138(7)
C18B C16A 1.543(6)
C61 N5 1.158(10)
C61 C60 1.479(11)
C1AA N0AA 1.13(3)
